data_7025048
loop_
_publ_author_name
'Knight, James C.'
'Alvarez, Santiago'
'Amoroso, Angelo J.'
'Edwards, Peter G.'
'Singh, Neha'

_publ_section_title
;
 A novel bipyridine-based hexadentate tripodal framework with a strong
 preference for trigonal prismatic co-ordination geometries.
;
_journal_issue 16
_journal_name_full 'Dalton transactions (Cambridge, England : 2003)'
_journal_page_first 3870
_journal_page_last 3883
_journal_paper_doi 10.1039/b924651g
_journal_volume 39
_journal_year 2010
_chemical_formula_moiety 'C31 H22 Cd N6 O, 2(C H4 O), 2(Cl O4)'
_chemical_formula_sum 'C33 H30 Cd Cl2 N6 O11'
_chemical_formula_weight 869.94
_chemical_name_common aja0706
_chemical_name_systematic
;
?
;
_space_group_IT_number 2
_symmetry_cell_setting triclinic
_symmetry_space_group_name_Hall '-P 1'
_symmetry_space_group_name_H-M 'P -1'
_atom_sites_solution_hydrogens geom
_atom_sites_solution_primary direct
_atom_sites_solution_secondary difmap
_audit_creation_method SHELXL-97
_cell_angle_alpha 109.1960(10)
_cell_angle_beta 94.1520(10)
_cell_angle_gamma 95.3900(10)
_cell_formula_units_Z 4
_cell_length_a 14.7638(3)
_cell_length_b 15.4130(3)
_cell_length_c 15.9828(4)
_cell_measurement_reflns_used 59689
_cell_measurement_temperature 150(2)
_cell_measurement_theta_max 27.485
_cell_measurement_theta_min 2.91
_cell_volume 3398.86(13)
_computing_cell_refinement 'HKL Scalepack (Otwinowski & Minor 1997)'
_computing_data_collection 'Collect (Nonius BV, 1997-2000)'
_computing_data_reduction 'HKL Denzo and Scalepack (Otwinowski & Minor 1997)'
_computing_molecular_graphics 'Ortep-3 for Windows (Farrugia, 1997)'
_computing_publication_material 'WinGX publication routines (Farrugia, 1999)'
_computing_structure_refinement 'SHELXL-97 (Sheldrick, 1997)'
_computing_structure_solution 'SHELXS-86 (Sheldrick, 1986)'
_diffrn_ambient_temperature 150(2)
_diffrn_detector_area_resol_mean 9
_diffrn_measured_fraction_theta_full 0.963
_diffrn_measured_fraction_theta_max 0.963
_diffrn_measurement_device_type KappaCCD
_diffrn_measurement_method CCD
_diffrn_radiation_monochromator graphite
_diffrn_radiation_source 'fine-focus sealed tube'
_diffrn_radiation_type MoK\a
_diffrn_radiation_wavelength 0.71073
_diffrn_reflns_av_R_equivalents 0.1097
_diffrn_reflns_av_sigmaI/netI 0.0943
_diffrn_reflns_limit_h_max 18
_diffrn_reflns_limit_h_min -19
_diffrn_reflns_limit_k_max 20
_diffrn_reflns_limit_k_min -20
_diffrn_reflns_limit_l_max 20
_diffrn_reflns_limit_l_min -20
_diffrn_reflns_number 55061
_diffrn_reflns_theta_full 27.83
_diffrn_reflns_theta_max 27.83
_diffrn_reflns_theta_min 2.96
_exptl_absorpt_coefficient_mu 0.872
_exptl_absorpt_correction_T_max 0.8313
_exptl_absorpt_correction_T_min 0.6599
_exptl_absorpt_correction_type multi-scan
_exptl_absorpt_process_details 'Sortav (Blessing, 1995)'
_exptl_crystal_colour colourless
_exptl_crystal_density_diffrn 1.700
_exptl_crystal_density_method 'not measured'
_exptl_crystal_description needle
_exptl_crystal_F_000 1760
_exptl_crystal_size_max 0.52
_exptl_crystal_size_mid 0.40
_exptl_crystal_size_min 0.22
_refine_diff_density_max 0.755
_refine_diff_density_min -0.773
_refine_diff_density_rms 0.098
_refine_ls_extinction_method none
_refine_ls_goodness_of_fit_ref 1.020
_refine_ls_hydrogen_treatment constr
_refine_ls_matrix_type full
_refine_ls_number_parameters 965
_refine_ls_number_reflns 15553
_refine_ls_number_restraints 12
_refine_ls_restrained_S_all 1.028
_refine_ls_R_factor_all 0.0985
_refine_ls_R_factor_gt 0.0575
_refine_ls_shift/su_max 0.006
_refine_ls_shift/su_mean 0.000
_refine_ls_structure_factor_coef Fsqd
_refine_ls_weighting_details 'calc w=1/[\s^2^(Fo^2^)+(0.0320P)^2^+5.7005P] where P=(Fo^2^+2Fc^2^)/3'
_refine_ls_weighting_scheme calc
_refine_ls_wR_factor_gt 0.1132
_refine_ls_wR_factor_ref 0.1276
_reflns_number_gt 10533
_reflns_number_total 15553
_reflns_threshold_expression >2sigma(I)
_cod_data_source_file b924651g.txt
_cod_data_source_block aja0706
_cod_original_cell_volume 3398.85(13)
_cod_database_code 7025048

loop_
_symmetry_equiv_pos_as_xyz
'x, y, z'
'-x, -y, -z'

loop_
_atom_site_label
_atom_site_type_symbol
_atom_site_fract_x
_atom_site_fract_y
_atom_site_fract_z
_atom_site_U_iso_or_equiv
_atom_site_adp_type
_atom_site_occupancy
_atom_site_symmetry_multiplicity
_atom_site_calc_flag
_atom_site_refinement_flags
C1 C 0.9920(3) 0.3946(3) 0.7487(3) 0.0366(11) Uani 1 1 d .
C2 C 1.0980(3) 0.4085(3) 0.7681(3) 0.0317(10) Uani 1 1 d .
C3 C 1.1500(3) 0.4739(3) 0.7435(3) 0.0360(11) Uani 1 1 d .
H3 H 1.1224 0.5091 0.7140 0.043 Uiso 1 1 calc R
C4 C 1.2439(3) 0.4855(3) 0.7636(3) 0.0401(11) Uani 1 1 d .
H4 H 1.2802 0.5288 0.7475 0.048 Uiso 1 1 calc R
C5 C 1.2842(3) 0.4331(3) 0.8077(3) 0.0390(11) Uani 1 1 d .
H5 H 1.3473 0.4413 0.8224 0.047 Uiso 1 1 calc R
C6 C 1.2286(3) 0.3682(3) 0.8295(3) 0.0286(9) Uani 1 1 d .
C7 C 1.2657(3) 0.3081(3) 0.8767(3) 0.0313(10) Uani 1 1 d .
C8 C 1.3597(3) 0.3086(4) 0.8933(3) 0.0459(13) Uani 1 1 d .
H8 H 1.4006 0.3466 0.8749 0.055 Uiso 1 1 calc R
C9 C 1.3914(3) 0.2522(4) 0.9371(4) 0.0526(14) Uani 1 1 d .
H9 H 1.4539 0.2497 0.9465 0.063 Uiso 1 1 calc R
C10 C 1.3297(3) 0.1995(4) 0.9669(3) 0.0461(13) Uani 1 1 d .
H10 H 1.3496 0.1630 0.9990 0.055 Uiso 1 1 calc R
C11 C 1.2380(3) 0.2022(3) 0.9481(3) 0.0414(12) Uani 1 1 d .
H11 H 1.1963 0.1661 0.9677 0.050 Uiso 1 1 calc R
C12 C 0.9486(3) 0.4149(3) 0.8369(3) 0.0341(10) Uani 1 1 d .
C13 C 0.8992(3) 0.4887(4) 0.8665(4) 0.0463(13) Uani 1 1 d .
H13 H 0.8931 0.5286 0.8343 0.056 Uiso 1 1 calc R
C14 C 0.8593(3) 0.5025(3) 0.9439(4) 0.0466(13) Uani 1 1 d .
H14 H 0.8241 0.5507 0.9633 0.056 Uiso 1 1 calc R
C15 C 0.8714(3) 0.4448(3) 0.9929(3) 0.0399(11) Uani 1 1 d .
H15 H 0.8451 0.4539 1.0458 0.048 Uiso 1 1 calc R
C16 C 0.9239(3) 0.3727(3) 0.9617(3) 0.0330(10) Uani 1 1 d .
C17 C 0.9415(3) 0.3077(3) 1.0099(3) 0.0340(10) Uani 1 1 d .
C18 C 0.9089(4) 0.3165(3) 1.0911(3) 0.0457(12) Uani 1 1 d .
H18 H 0.8746 0.3642 1.1164 0.055 Uiso 1 1 calc R
C19 C 0.9269(4) 0.2548(4) 1.1347(3) 0.0517(14) Uani 1 1 d .
H19 H 0.9053 0.2610 1.1893 0.062 Uiso 1 1 calc R
C20 C 0.9770(3) 0.1845(3) 1.0959(3) 0.0440(12) Uani 1 1 d .
H20 H 0.9899 0.1416 1.1232 0.053 Uiso 1 1 calc R
C21 C 1.0078(3) 0.1794(3) 1.0148(3) 0.0390(11) Uani 1 1 d .
H21 H 1.0412 0.1314 0.9878 0.047 Uiso 1 1 calc R
C22 C 0.9541(3) 0.2967(3) 0.6848(3) 0.0339(10) Uani 1 1 d .
C23 C 0.8937(3) 0.2847(4) 0.6106(3) 0.0437(12) Uani 1 1 d .
H23 H 0.8746 0.3357 0.5987 0.052 Uiso 1 1 calc R
C24 C 0.8622(3) 0.1960(4) 0.5543(3) 0.0474(13) Uani 1 1 d .
H24 H 0.8214 0.1866 0.5041 0.057 Uiso 1 1 calc R
C25 C 0.8917(3) 0.1216(4) 0.5731(3) 0.0433(12) Uani 1 1 d .
H25 H 0.8714 0.0615 0.5355 0.052 Uiso 1 1 calc R
C26 C 0.9523(3) 0.1377(3) 0.6494(3) 0.0355(11) Uani 1 1 d .
C27 C 0.9866(3) 0.0607(3) 0.6744(3) 0.0343(10) Uani 1 1 d .
C28 C 0.9772(3) -0.0286(3) 0.6138(3) 0.0438(12) Uani 1 1 d .
H28 H 0.9472 -0.0422 0.5569 0.053 Uiso 1 1 calc R
C29 C 1.0130(4) -0.0971(4) 0.6387(4) 0.0498(14) Uani 1 1 d .
H29 H 1.0084 -0.1570 0.5982 0.060 Uiso 1 1 calc R
C30 C 1.0551(3) -0.0766(3) 0.7226(3) 0.0422(12) Uani 1 1 d .
H30 H 1.0791 -0.1221 0.7407 0.051 Uiso 1 1 calc R
C31 C 1.0611(3) 0.0135(3) 0.7803(3) 0.0378(11) Uani 1 1 d .
H31 H 1.0891 0.0275 0.8380 0.045 Uiso 1 1 calc R
C32 C 0.4369(3) 0.8734(3) 0.5897(4) 0.0425(12) Uani 1 1 d .
C33 C 0.5415(3) 0.8890(3) 0.6126(3) 0.0389(11) Uani 1 1 d .
C34 C 0.5942(4) 0.9623(4) 0.6009(4) 0.0507(13) Uani 1 1 d .
H34 H 0.5674 1.0023 0.5769 0.061 Uiso 1 1 calc R
C35 C 0.6879(4) 0.9750(4) 0.6258(4) 0.0548(14) Uani 1 1 d .
H35 H 0.7243 1.0247 0.6196 0.066 Uiso 1 1 calc R
C36 C 0.7265(4) 0.9145(3) 0.6592(4) 0.0490(13) Uani 1 1 d .
H36 H 0.7891 0.9229 0.6766 0.059 Uiso 1 1 calc R
C37 C 0.6710(3) 0.8402(3) 0.6669(3) 0.0413(12) Uani 1 1 d .
C38 C 0.7068(3) 0.7702(3) 0.7001(3) 0.0446(12) Uani 1 1 d .
C39 C 0.7991(4) 0.7571(4) 0.7005(4) 0.0624(16) Uani 1 1 d .
H39 H 0.8396 0.7920 0.6785 0.075 Uiso 1 1 calc R
C40 C 0.8292(5) 0.6925(5) 0.7334(5) 0.083(2) Uani 1 1 d .
H40 H 0.8902 0.6821 0.7330 0.099 Uiso 1 1 calc R
C41 C 0.7681(5) 0.6426(5) 0.7675(5) 0.089(2) Uani 1 1 d .
H41 H 0.7880 0.6003 0.7927 0.107 Uiso 1 1 calc R
C42 C 0.6762(4) 0.6569(4) 0.7634(4) 0.0673(17) Uani 1 1 d .
H42 H 0.6348 0.6228 0.7854 0.081 Uiso 1 1 calc R
C43 C 0.3874(3) 0.8916(3) 0.6739(4) 0.0432(12) Uani 1 1 d .
C44 C 0.3303(4) 0.9625(3) 0.6965(4) 0.0578(16) Uani 1 1 d .
H44 H 0.3198 0.9974 0.6600 0.069 Uiso 1 1 calc R
C45 C 0.2909(4) 0.9778(5) 0.7742(6) 0.082(2) Uani 1 1 d .
H45 H 0.2549 1.0257 0.7922 0.099 Uiso 1 1 calc R
C46 C 0.3037(4) 0.9239(5) 0.8252(5) 0.074(2) Uani 1 1 d .
H46 H 0.2764 0.9344 0.8777 0.089 Uiso 1 1 calc R
C47 C 0.3581(3) 0.8529(4) 0.7982(4) 0.0503(14) Uani 1 1 d .
C48 C 0.3712(4) 0.7874(4) 0.8473(3) 0.0572(16) Uani 1 1 d .
C49 C 0.3237(4) 0.7900(5) 0.9216(4) 0.081(2) Uani 1 1 d .
H49 H 0.2838 0.8335 0.9428 0.097 Uiso 1 1 calc R
C50 C 0.3397(6) 0.7233(6) 0.9621(5) 0.089(2) Uani 1 1 d U
H50 H 0.3086 0.7223 1.0104 0.107 Uiso 1 1 calc R
C51 C 0.3968(5) 0.6631(6) 0.9340(5) 0.086(2) Uani 1 1 d U
H51 H 0.4076 0.6202 0.9618 0.103 Uiso 1 1 calc R
C52 C 0.4407(5) 0.6657(4) 0.8611(4) 0.0714(19) Uani 1 1 d .
H52 H 0.4808 0.6223 0.8402 0.086 Uiso 1 1 calc R
C53 C 0.3690(3) 0.7625(4) 0.4367(3) 0.0453(12) Uani 1 1 d .
H53 H 0.3647 0.8128 0.4173 0.054 Uiso 1 1 calc R
C54 C 0.3399(4) 0.6749(4) 0.3809(3) 0.0481(13) Uani 1 1 d .
H54 H 0.3169 0.6650 0.3224 0.058 Uiso 1 1 calc R
C55 C 0.3441(3) 0.6004(4) 0.4104(3) 0.0448(12) Uani 1 1 d .
H55 H 0.3222 0.5405 0.3733 0.054 Uiso 1 1 calc R
C56 C 0.3827(3) 0.6182(3) 0.4987(3) 0.0332(10) Uani 1 1 d .
C57 C 0.3908(3) 0.5431(3) 0.5364(3) 0.0356(11) Uani 1 1 d .
C58 C 0.3432(4) 0.4552(3) 0.4968(3) 0.0445(12) Uani 1 1 d .
H58 H 0.3037 0.4419 0.4450 0.053 Uiso 1 1 calc R
C59 C 0.3542(4) 0.3880(4) 0.5339(4) 0.0505(13) Uani 1 1 d .
H59 H 0.3214 0.3295 0.5078 0.061 Uiso 1 1 calc R
C60 C 0.4133(4) 0.4068(3) 0.6092(4) 0.0489(13) Uani 1 1 d .
H60 H 0.4229 0.3615 0.6343 0.059 Uiso 1 1 calc R
C61 C 0.4586(3) 0.4961(3) 0.6469(4) 0.0457(12) Uani 1 1 d .
H61 H 0.4984 0.5100 0.6986 0.055 Uiso 1 1 calc R
C62 C 0.7623(4) 0.2014(4) 0.7938(4) 0.0605(15) Uani 1 1 d .
H62D H 0.7676 0.2566 0.8451 0.091 Uiso 1 1 calc R
H62E H 0.7056 0.1639 0.7907 0.091 Uiso 1 1 calc R
H62F H 0.7634 0.2179 0.7409 0.091 Uiso 1 1 calc R
C63 C 0.0894(5) 0.3868(5) 0.5101(5) 0.0777(19) Uani 1 1 d .
H62A H 0.1048 0.4056 0.4607 0.116 Uiso 1 1 calc R
H62B H 0.0685 0.3217 0.4891 0.116 Uiso 1 1 calc R
H62C H 0.1424 0.3996 0.5527 0.116 Uiso 1 1 calc R
C64 C 0.4829(5) 0.1701(5) 0.7145(5) 0.091(2) Uani 1 1 d .
H63A H 0.5046 0.2329 0.7207 0.136 Uiso 1 1 calc R
H63B H 0.5321 0.1417 0.7331 0.136 Uiso 1 1 calc R
H63C H 0.4340 0.1696 0.7508 0.136 Uiso 1 1 calc R
C65 C 0.5524(7) 0.0200(7) 0.8779(9) 0.177(6) Uani 1 1 d .
H64A H 0.5381 0.0585 0.9349 0.265 Uiso 1 1 calc R
H64B H 0.5034 0.0152 0.8331 0.265 Uiso 1 1 calc R
H64C H 0.6080 0.0469 0.8638 0.265 Uiso 1 1 calc R
C73 C 0.4051(3) 0.7755(3) 0.5228(3) 0.0362(11) Uani 1 1 d .
N1 N 1.1367(2) 0.3567(2) 0.8101(2) 0.0297(8) Uani 1 1 d .
N2 N 1.2051(2) 0.2542(2) 0.9027(2) 0.0322(8) Uani 1 1 d .
N3 N 0.9613(2) 0.3587(2) 0.8843(2) 0.0308(8) Uani 1 1 d .
N4 N 0.9921(2) 0.2400(2) 0.9732(2) 0.0332(8) Uani 1 1 d .
N5 N 0.9814(2) 0.2241(3) 0.7043(2) 0.0316(8) Uani 1 1 d .
N6 N 1.0286(2) 0.0818(2) 0.7570(2) 0.0321(8) Uani 1 1 d .
N7 N 0.5794(3) 0.8287(3) 0.6442(3) 0.0367(9) Uani 1 1 d .
N8 N 0.6462(3) 0.7178(3) 0.7292(3) 0.0468(11) Uani 1 1 d .
N9 N 0.4004(3) 0.8399(3) 0.7241(3) 0.0379(9) Uani 1 1 d .
N10 N 0.4298(3) 0.7258(3) 0.8186(3) 0.0505(11) Uani 1 1 d .
N11 N 0.4125(2) 0.7036(2) 0.5521(2) 0.0319(8) Uani 1 1 d .
N12 N 0.4476(3) 0.5629(3) 0.6125(2) 0.0360(9) Uani 1 1 d .
O1 O 0.9646(2) 0.4619(2) 0.7128(2) 0.0443(8) Uani 1 1 d .
H1 H 0.9786 0.4495 0.6618 0.066 Uiso 1 1 calc R
O2 O 0.4117(3) 0.9335(2) 0.5437(3) 0.0611(11) Uani 1 1 d .
H2 H 0.4267 0.9875 0.5760 0.092 Uiso 1 1 calc R
O3 O 0.5187(3) 0.4598(5) 0.8356(5) 0.152(3) Uani 1 1 d .
O4 O 0.6084(5) 0.3566(3) 0.8596(4) 0.124(2) Uani 1 1 d .
O5 O 0.6276(4) 0.4986(4) 0.9589(3) 0.1093(19) Uani 1 1 d .
O6 O 0.6691(3) 0.4787(4) 0.8182(3) 0.0901(15) Uani 1 1 d .
O7 O 0.7789(3) 0.0653(3) 0.9279(3) 0.0630(11) Uani 1 1 d .
O8 O 0.7502(3) -0.0962(3) 0.8913(3) 0.0670(11) Uani 1 1 d .
O9 O 0.8923(3) -0.0265(3) 0.8753(3) 0.0729(12) Uani 1 1 d .
O10 O 0.8482(3) -0.0078(2) 1.0179(2) 0.0573(10) Uani 1 1 d .
O11 O 0.2042(4) 0.1677(4) 0.6941(3) 0.0985(16) Uani 1 1 d .
O12 O 0.1453(4) 0.1973(4) 0.5673(4) 0.115(2) Uani 1 1 d .
O13 O 0.2221(3) 0.0696(3) 0.5567(3) 0.0765(13) Uani 1 1 d .
O14 O 0.3027(3) 0.2149(3) 0.6056(4) 0.1056(19) Uani 1 1 d .
O15 O 0.0841(3) 0.6659(4) 0.6505(3) 0.109(2) Uani 1 1 d .
O16 O 0.1746(3) 0.6097(3) 0.5384(2) 0.0627(11) Uani 1 1 d .
O17 O 0.2390(3) 0.6527(3) 0.6862(3) 0.0780(14) Uani 1 1 d .
O18 O 0.1994(3) 0.7642(3) 0.6269(3) 0.0808(14) Uani 1 1 d .
O19 O 0.8365(3) 0.1508(3) 0.8005(3) 0.0679(12) Uani 1 1 d .
H19A H 0.8255 0.1205 0.8331 0.102 Uiso 1 1 calc R
O20 O 0.0196(3) 0.4360(3) 0.5506(3) 0.0671(11) Uani 1 1 d .
H20A H -0.0244 0.4279 0.5134 0.101 Uiso 1 1 calc R
O21 O 0.4510(3) 0.1208(3) 0.6252(3) 0.0668(11) Uani 1 1 d .
H21A H 0.4143 0.1491 0.6071 0.100 Uiso 1 1 calc R
O22 O 0.5631(5) -0.0663(7) 0.8806(8) 0.198(4) Uani 1 1 d .
H22 H 0.6178 -0.0716 0.8856 0.297 Uiso 1 1 calc R
Cd1 Cd 1.05229(2) 0.23680(2) 0.84227(2) 0.02823(9) Uani 1 1 d .
Cd2 Cd 0.49126(2) 0.72126(2) 0.69015(2) 0.03265(10) Uani 1 1 d .
Cl1 Cl 0.60451(8) 0.44968(8) 0.86858(8) 0.0423(3) Uani 1 1 d .
Cl2 Cl 0.81826(8) -0.01620(8) 0.92813(8) 0.0410(3) Uani 1 1 d .
Cl3 Cl 0.21740(9) 0.16403(8) 0.60525(9) 0.0480(3) Uani 1 1 d .
Cl4 Cl 0.17459(8) 0.67273(8) 0.62632(7) 0.0388(3) Uani 1 1 d .

loop_
_atom_site_aniso_label
_atom_site_aniso_U_11
_atom_site_aniso_U_22
_atom_site_aniso_U_33
_atom_site_aniso_U_23
_atom_site_aniso_U_13
_atom_site_aniso_U_12
C1 0.030(3) 0.041(3) 0.043(3) 0.022(2) -0.005(2) 0.004(2)
C2 0.026(2) 0.034(2) 0.032(2) 0.0087(19) -0.0003(19) 0.000(2)
C3 0.033(3) 0.038(3) 0.038(3) 0.015(2) -0.001(2) 0.003(2)
C4 0.035(3) 0.039(3) 0.050(3) 0.020(2) 0.008(2) -0.003(2)
C5 0.026(3) 0.040(3) 0.048(3) 0.013(2) 0.003(2) -0.001(2)
C6 0.021(2) 0.030(2) 0.030(2) 0.0050(18) 0.0022(18) -0.0005(18)
C7 0.026(2) 0.034(2) 0.031(2) 0.0075(19) 0.0005(19) 0.003(2)
C8 0.022(3) 0.062(3) 0.058(3) 0.028(3) 0.000(2) 0.000(2)
C9 0.026(3) 0.073(4) 0.063(4) 0.031(3) -0.007(2) 0.006(3)
C10 0.035(3) 0.052(3) 0.053(3) 0.023(3) -0.005(2) 0.006(2)
C11 0.031(3) 0.053(3) 0.045(3) 0.024(2) 0.003(2) 0.003(2)
C12 0.019(2) 0.036(2) 0.048(3) 0.016(2) -0.002(2) 0.0036(19)
C13 0.031(3) 0.052(3) 0.061(3) 0.024(3) 0.001(2) 0.014(2)
C14 0.033(3) 0.044(3) 0.060(3) 0.010(3) 0.003(3) 0.015(2)
C15 0.025(3) 0.047(3) 0.046(3) 0.012(2) 0.006(2) 0.010(2)
C16 0.020(2) 0.033(2) 0.041(3) 0.008(2) -0.0002(19) -0.0018(19)
C17 0.027(2) 0.033(2) 0.034(2) 0.003(2) 0.002(2) -0.003(2)
C18 0.048(3) 0.045(3) 0.040(3) 0.008(2) 0.014(2) 0.007(3)
C19 0.068(4) 0.053(3) 0.036(3) 0.015(2) 0.018(3) 0.010(3)
C20 0.043(3) 0.046(3) 0.043(3) 0.017(2) 0.001(2) 0.002(2)
C21 0.033(3) 0.044(3) 0.039(3) 0.013(2) 0.007(2) 0.008(2)
C22 0.023(2) 0.049(3) 0.032(2) 0.018(2) 0.0011(19) -0.001(2)
C23 0.029(3) 0.065(3) 0.042(3) 0.028(3) -0.002(2) -0.001(2)
C24 0.032(3) 0.080(4) 0.033(3) 0.027(3) -0.003(2) -0.003(3)
C25 0.033(3) 0.056(3) 0.034(3) 0.009(2) 0.001(2) -0.011(2)
C26 0.019(2) 0.052(3) 0.031(2) 0.011(2) 0.0043(19) -0.002(2)
C27 0.027(2) 0.041(3) 0.029(2) 0.005(2) 0.0060(19) -0.005(2)
C28 0.040(3) 0.041(3) 0.040(3) 0.003(2) 0.004(2) -0.006(2)
C29 0.046(3) 0.040(3) 0.052(3) 0.000(2) 0.018(3) -0.004(3)
C30 0.039(3) 0.034(3) 0.053(3) 0.010(2) 0.017(2) 0.006(2)
C31 0.030(3) 0.041(3) 0.040(3) 0.009(2) 0.008(2) 0.005(2)
C32 0.038(3) 0.036(3) 0.062(3) 0.027(2) 0.001(2) 0.007(2)
C33 0.036(3) 0.040(3) 0.043(3) 0.017(2) 0.007(2) 0.003(2)
C34 0.047(3) 0.049(3) 0.059(3) 0.026(3) 0.007(3) -0.007(3)
C35 0.046(3) 0.054(3) 0.066(4) 0.024(3) 0.015(3) -0.006(3)
C36 0.030(3) 0.048(3) 0.061(3) 0.008(3) 0.015(3) -0.005(2)
C37 0.035(3) 0.042(3) 0.039(3) 0.003(2) 0.009(2) 0.004(2)
C38 0.034(3) 0.042(3) 0.042(3) -0.003(2) -0.005(2) 0.000(2)
C39 0.034(3) 0.059(4) 0.079(4) 0.006(3) -0.009(3) 0.008(3)
C40 0.043(4) 0.068(4) 0.112(6) 0.005(4) -0.036(4) 0.012(3)
C41 0.066(5) 0.074(5) 0.123(7) 0.037(5) -0.043(4) 0.015(4)
C42 0.054(4) 0.067(4) 0.083(5) 0.035(4) -0.021(3) 0.008(3)
C43 0.027(3) 0.032(3) 0.065(3) 0.011(2) 0.001(2) -0.001(2)
C44 0.034(3) 0.035(3) 0.092(5) 0.008(3) -0.008(3) -0.001(2)
C45 0.032(4) 0.057(4) 0.122(7) -0.017(4) 0.013(4) 0.001(3)
C46 0.034(3) 0.071(4) 0.077(5) -0.026(4) 0.015(3) -0.012(3)
C47 0.026(3) 0.053(3) 0.050(3) -0.010(3) 0.013(2) -0.011(2)
C48 0.050(4) 0.067(4) 0.035(3) -0.001(3) 0.008(3) -0.029(3)
C49 0.052(4) 0.103(5) 0.051(4) -0.016(4) 0.013(3) -0.033(4)
C50 0.089(4) 0.110(4) 0.061(3) 0.031(3) 0.010(3) -0.036(3)
C51 0.094(4) 0.096(4) 0.063(3) 0.035(3) -0.005(3) -0.028(3)
C52 0.096(5) 0.079(4) 0.031(3) 0.024(3) -0.010(3) -0.038(4)
C53 0.043(3) 0.048(3) 0.049(3) 0.022(3) -0.001(2) 0.009(2)
C54 0.050(3) 0.059(3) 0.040(3) 0.021(3) 0.002(2) 0.016(3)
C55 0.041(3) 0.045(3) 0.040(3) 0.003(2) 0.004(2) 0.004(2)
C56 0.026(2) 0.040(3) 0.036(2) 0.015(2) 0.008(2) 0.006(2)
C57 0.028(2) 0.035(2) 0.036(3) 0.001(2) 0.010(2) 0.001(2)
C58 0.044(3) 0.039(3) 0.045(3) 0.009(2) 0.005(2) -0.004(2)
C59 0.048(3) 0.037(3) 0.056(3) 0.002(2) 0.010(3) -0.001(2)
C60 0.047(3) 0.040(3) 0.068(4) 0.028(3) 0.017(3) 0.007(3)
C61 0.039(3) 0.041(3) 0.057(3) 0.019(3) 0.002(2) 0.002(2)
C62 0.047(4) 0.064(4) 0.062(4) 0.011(3) 0.005(3) 0.007(3)
C63 0.084(5) 0.071(4) 0.076(5) 0.025(4) -0.002(4) 0.009(4)
C64 0.084(5) 0.070(5) 0.093(6) 0.000(4) -0.005(4) 0.002(4)
C65 0.078(7) 0.089(7) 0.300(17) 0.001(9) -0.065(8) 0.003(6)
C73 0.029(3) 0.045(3) 0.042(3) 0.026(2) 0.005(2) 0.004(2)
N1 0.025(2) 0.0306(19) 0.033(2) 0.0102(16) 0.0020(16) 0.0000(16)
N2 0.025(2) 0.040(2) 0.031(2) 0.0127(17) -0.0006(16) -0.0007(17)
N3 0.0239(19) 0.031(2) 0.036(2) 0.0116(16) 0.0001(16) 0.0022(16)
N4 0.027(2) 0.036(2) 0.034(2) 0.0095(17) 0.0033(16) 0.0023(17)
N5 0.0213(19) 0.041(2) 0.032(2) 0.0126(17) 0.0039(15) 0.0012(17)
N6 0.024(2) 0.034(2) 0.036(2) 0.0080(17) 0.0052(16) 0.0045(16)
N7 0.025(2) 0.043(2) 0.043(2) 0.0162(18) 0.0059(17) 0.0001(18)
N8 0.043(3) 0.045(2) 0.046(2) 0.010(2) -0.013(2) 0.010(2)
N9 0.026(2) 0.034(2) 0.047(2) 0.0062(18) 0.0033(18) -0.0001(17)
N10 0.055(3) 0.059(3) 0.031(2) 0.014(2) 0.002(2) -0.017(2)
N11 0.024(2) 0.037(2) 0.034(2) 0.0114(17) 0.0044(16) 0.0011(17)
N12 0.032(2) 0.036(2) 0.038(2) 0.0120(17) 0.0026(17) 0.0017(18)
O1 0.0338(19) 0.055(2) 0.054(2) 0.0315(18) 0.0019(17) 0.0097(17)
O2 0.068(3) 0.043(2) 0.077(3) 0.034(2) -0.015(2) -0.001(2)
O3 0.031(3) 0.272(8) 0.249(8) 0.219(7) 0.006(4) 0.017(4)
O4 0.214(7) 0.054(3) 0.102(4) 0.027(3) -0.012(4) 0.023(4)
O5 0.150(5) 0.093(4) 0.061(3) -0.003(3) 0.033(3) -0.009(4)
O6 0.060(3) 0.144(4) 0.068(3) 0.048(3) 0.013(2) -0.021(3)
O7 0.060(3) 0.057(2) 0.084(3) 0.033(2) 0.012(2) 0.027(2)
O8 0.079(3) 0.055(2) 0.054(2) 0.0122(19) -0.009(2) -0.019(2)
O9 0.065(3) 0.085(3) 0.087(3) 0.042(3) 0.038(2) 0.031(2)
O10 0.069(3) 0.057(2) 0.045(2) 0.0197(18) -0.0019(19) -0.001(2)
O11 0.108(4) 0.117(4) 0.053(3) 0.003(3) 0.014(3) 0.022(3)
O12 0.084(4) 0.121(4) 0.154(5) 0.062(4) -0.014(4) 0.043(3)
O13 0.100(4) 0.045(2) 0.067(3) -0.002(2) 0.001(2) 0.002(2)
O14 0.055(3) 0.073(3) 0.202(6) 0.076(4) -0.005(3) -0.017(2)
O15 0.057(3) 0.180(5) 0.056(3) 0.003(3) 0.018(2) -0.033(3)
O16 0.057(3) 0.069(3) 0.046(2) -0.0020(19) 0.0039(19) 0.012(2)
O17 0.103(4) 0.061(3) 0.071(3) 0.041(2) -0.043(3) -0.016(2)
O18 0.084(3) 0.043(2) 0.113(4) 0.037(2) -0.038(3) -0.010(2)
O19 0.057(3) 0.085(3) 0.081(3) 0.050(3) 0.017(2) 0.012(2)
O20 0.053(3) 0.095(3) 0.064(3) 0.044(2) -0.001(2) 0.002(2)
O21 0.056(3) 0.043(2) 0.091(3) 0.010(2) 0.002(2) 0.0061(19)
O22 0.088(5) 0.232(10) 0.292(11) 0.146(9) -0.058(7) -0.043(6)
Cd1 0.02193(17) 0.03124(18) 0.03012(17) 0.00903(13) 0.00101(13) 0.00273(13)
Cd2 0.0318(2) 0.03475(19) 0.03200(18) 0.01307(15) 0.00123(14) 0.00224(15)
Cl1 0.0360(7) 0.0452(7) 0.0491(7) 0.0221(6) 0.0006(6) 0.0022(5)
Cl2 0.0402(7) 0.0405(6) 0.0436(7) 0.0153(5) 0.0052(5) 0.0071(5)
Cl3 0.0373(7) 0.0369(7) 0.0588(8) 0.0034(6) -0.0004(6) 0.0014(6)
Cl4 0.0375(7) 0.0397(6) 0.0343(6) 0.0101(5) -0.0021(5) -0.0060(5)

loop_
_atom_type_symbol
_atom_type_description
_atom_type_scat_dispersion_real
_atom_type_scat_dispersion_imag
_atom_type_scat_source
C C 0.0033 0.0016 'International Tables Vol C Tables 4.2.6.8 and 6.1.1.4'
H H 0.0000 0.0000 'International Tables Vol C Tables 4.2.6.8 and 6.1.1.4'
N N 0.0061 0.0033 'International Tables Vol C Tables 4.2.6.8 and 6.1.1.4'
O O 0.0106 0.0060 'International Tables Vol C Tables 4.2.6.8 and 6.1.1.4'
Cd Cd -0.8075 1.2024 'International Tables Vol C Tables 4.2.6.8 and 6.1.1.4'
Cl Cl 0.1484 0.1585 'International Tables Vol C Tables 4.2.6.8 and 6.1.1.4'

loop_
_geom_angle_atom_site_label_1
_geom_angle_atom_site_label_2
_geom_angle_atom_site_label_3
_geom_angle
O1 C1 C12 104.9(4)
O1 C1 C22 109.9(4)
C12 C1 C22 110.0(4)
O1 C1 C2 109.3(4)
C12 C1 C2 109.7(4)
C22 C1 C2 112.7(4)
N1 C2 C3 121.7(4)
N1 C2 C1 118.2(4)
C3 C2 C1 120.2(4)
C4 C3 C2 118.4(4)
C4 C3 H3 120.8
C2 C3 H3 120.8
C5 C4 C3 120.2(4)
C5 C4 H4 119.9
C3 C4 H4 119.9
C4 C5 C6 118.5(4)
C4 C5 H5 120.7
C6 C5 H5 120.7
N1 C6 C5 121.4(4)
N1 C6 C7 116.1(4)
C5 C6 C7 122.5(4)
N2 C7 C8 121.7(4)
N2 C7 C6 117.4(4)
C8 C7 C6 120.9(4)
C9 C8 C7 119.2(5)
C9 C8 H8 120.4
C7 C8 H8 120.4
C10 C9 C8 119.3(5)
C10 C9 H9 120.3
C8 C9 H9 120.3
C11 C10 C9 118.3(5)
C11 C10 H10 120.8
C9 C10 H10 120.8
N2 C11 C10 123.5(5)
N2 C11 H11 118.2
C10 C11 H11 118.2
N3 C12 C13 121.2(4)
N3 C12 C1 117.7(4)
C13 C12 C1 121.1(4)
C14 C13 C12 119.3(5)
C14 C13 H13 120.4
C12 C13 H13 120.4
C13 C14 C15 120.0(4)
C13 C14 H14 120.0
C15 C14 H14 120.0
C14 C15 C16 118.6(5)
C14 C15 H15 120.7
C16 C15 H15 120.7
N3 C16 C15 120.7(4)
N3 C16 C17 116.6(4)
C15 C16 C17 122.7(4)
N4 C17 C18 120.4(4)
N4 C17 C16 117.7(4)
C18 C17 C16 121.9(4)
C19 C18 C17 120.5(5)
C19 C18 H18 119.7
C17 C18 H18 119.7
C20 C19 C18 118.9(5)
C20 C19 H19 120.5
C18 C19 H19 120.5
C19 C20 C21 117.9(5)
C19 C20 H20 121.1
C21 C20 H20 121.1
N4 C21 C20 123.4(4)
N4 C21 H21 118.3
C20 C21 H21 118.3
N5 C22 C23 121.6(4)
N5 C22 C1 117.7(4)
C23 C22 C1 120.7(4)
C22 C23 C24 119.0(5)
C22 C23 H23 120.5
C24 C23 H23 120.5
C25 C24 C23 119.5(4)
C25 C24 H24 120.3
C23 C24 H24 120.3
C24 C25 C26 119.1(5)
C24 C25 H25 120.4
C26 C25 H25 120.4
N5 C26 C25 120.9(4)
N5 C26 C27 116.9(4)
C25 C26 C27 122.2(4)
N6 C27 C28 121.6(4)
N6 C27 C26 117.3(4)
C28 C27 C26 121.1(4)
C29 C28 C27 119.2(5)
C29 C28 H28 120.4
C27 C28 H28 120.4
C30 C29 C28 119.8(5)
C30 C29 H29 120.1
C28 C29 H29 120.1
C29 C30 C31 118.2(5)
C29 C30 H30 120.9
C31 C30 H30 120.9
N6 C31 C30 123.2(5)
N6 C31 H31 118.4
C30 C31 H31 118.4
O2 C32 C43 109.6(4)
O2 C32 C33 109.0(4)
C43 C32 C33 111.5(4)
O2 C32 C73 104.3(4)
C43 C32 C73 111.2(4)
C33 C32 C73 111.1(4)
N7 C33 C34 121.4(5)
N7 C33 C32 117.4(4)
C34 C33 C32 121.2(4)
C33 C34 C35 118.8(5)
C33 C34 H34 120.6
C35 C34 H34 120.6
C36 C35 C34 119.9(5)
C36 C35 H35 120.0
C34 C35 H35 120.0
C35 C36 C37 119.1(5)
C35 C36 H36 120.5
C37 C36 H36 120.5
N7 C37 C36 121.0(5)
N7 C37 C38 116.0(4)
C36 C37 C38 122.9(5)
N8 C38 C39 121.2(5)
N8 C38 C37 117.3(4)
C39 C38 C37 121.5(5)
C40 C39 C38 119.3(6)
C40 C39 H39 120.4
C38 C39 H39 120.4
C39 C40 C41 119.4(6)
C39 C40 H40 120.3
C41 C40 H40 120.3
C40 C41 C42 118.8(6)
C40 C41 H41 120.6
C42 C41 H41 120.6
N8 C42 C41 121.9(6)
N8 C42 H42 119.0
C41 C42 H42 119.0
N9 C43 C44 121.5(5)
N9 C43 C32 118.3(4)
C44 C43 C32 120.3(5)
C45 C44 C43 117.6(6)
C45 C44 H44 121.2
C43 C44 H44 121.2
C46 C45 C44 120.7(6)
C46 C45 H45 119.6
C44 C45 H45 119.6
C45 C46 C47 119.3(6)
C45 C46 H46 120.3
C47 C46 H46 120.3
N9 C47 C46 120.4(6)
N9 C47 C48 116.9(5)
C46 C47 C48 122.7(6)
N10 C48 C49 121.1(6)
N10 C48 C47 117.4(4)
C49 C48 C47 121.4(6)
C50 C49 C48 116.8(7)
C50 C49 H49 121.6
C48 C49 H49 121.6
C51 C50 C49 122.0(7)
C51 C50 H50 119.0
C49 C50 H50 119.0
C50 C51 C52 117.4(7)
C50 C51 H51 121.3
C52 C51 H51 121.3
N10 C52 C51 124.8(7)
N10 C52 H52 117.6
C51 C52 H52 117.6
C54 C53 C73 118.8(5)
C54 C53 H53 120.6
C73 C53 H53 120.6
C53 C54 C55 120.6(5)
C53 C54 H54 119.7
C55 C54 H54 119.7
C54 C55 C56 117.8(5)
C54 C55 H55 121.1
C56 C55 H55 121.1
N11 C56 C55 121.2(4)
N11 C56 C57 116.8(4)
C55 C56 C57 122.0(4)
N12 C57 C58 120.1(4)
N12 C57 C56 117.4(4)
C58 C57 C56 122.5(4)
C59 C58 C57 120.1(5)
C59 C58 H58 119.9
C57 C58 H58 119.9
C60 C59 C58 120.1(5)
C60 C59 H59 119.9
C58 C59 H59 119.9
C59 C60 C61 117.6(5)
C59 C60 H60 121.2
C61 C60 H60 121.2
N12 C61 C60 123.1(5)
N12 C61 H61 118.4
C60 C61 H61 118.4
O19 C62 H62D 109.5
O19 C62 H62E 109.5
H62D C62 H62E 109.5
O19 C62 H62F 109.5
H62D C62 H62F 109.5
H62E C62 H62F 109.5
O20 C63 H62A 109.5
O20 C63 H62B 109.5
H62A C63 H62B 109.5
O20 C63 H62C 109.5
H62A C63 H62C 109.5
H62B C63 H62C 109.5
O21 C64 H63A 109.5
O21 C64 H63B 109.5
H63A C64 H63B 109.5
O21 C64 H63C 109.5
H63A C64 H63C 109.5
H63B C64 H63C 109.5
O22 C65 H64A 109.5
O22 C65 H64B 109.5
H64A C65 H64B 109.5
O22 C65 H64C 109.5
H64A C65 H64C 109.5
H64B C65 H64C 109.5
N11 C73 C53 121.6(4)
N11 C73 C32 117.3(4)
C53 C73 C32 121.1(4)
C2 N1 C6 119.7(4)
C2 N1 Cd1 122.6(3)
C6 N1 Cd1 117.5(3)
C7 N2 C11 117.8(4)
C7 N2 Cd1 116.8(3)
C11 N2 Cd1 124.3(3)
C12 N3 C16 120.1(4)
C12 N3 Cd1 123.0(3)
C16 N3 Cd1 116.8(3)
C21 N4 C17 118.9(4)
C21 N4 Cd1 123.2(3)
C17 N4 Cd1 117.9(3)
C26 N5 C22 119.9(4)
C26 N5 Cd1 115.8(3)
C22 N5 Cd1 123.1(3)
C27 N6 C31 118.1(4)
C27 N6 Cd1 116.2(3)
C31 N6 Cd1 125.3(3)
C33 N7 C37 119.7(4)
C33 N7 Cd2 122.1(3)
C37 N7 Cd2 116.9(3)
C42 N8 C38 119.3(5)
C42 N8 Cd2 123.3(4)
C38 N8 Cd2 116.4(3)
C43 N9 C47 120.4(4)
C43 N9 Cd2 123.4(3)
C47 N9 Cd2 116.2(3)
C52 N10 C48 117.9(5)
C52 N10 Cd2 124.7(4)
C48 N10 Cd2 117.0(3)
C56 N11 C73 120.0(4)
C56 N11 Cd2 117.4(3)
C73 N11 Cd2 122.3(3)
C61 N12 C57 118.9(4)
C61 N12 Cd2 124.3(3)
C57 N12 Cd2 115.1(3)
C1 O1 H1 109.5
C32 O2 H2 109.5
C62 O19 H19A 109.5
C63 O20 H20A 109.5
C64 O21 H21A 109.5
C65 O22 H22 109.5
N6 Cd1 N5 72.32(13)
N6 Cd1 N4 103.22(13)
N5 Cd1 N4 131.04(12)
N6 Cd1 N2 101.80(12)
N5 Cd1 N2 134.31(12)
N4 Cd1 N2 94.63(12)
N6 Cd1 N1 127.23(12)
N5 Cd1 N1 77.88(12)
N4 Cd1 N1 128.99(12)
N2 Cd1 N1 70.45(12)
N6 Cd1 N3 136.12(12)
N5 Cd1 N3 79.88(12)
N4 Cd1 N3 70.82(12)
N2 Cd1 N3 121.81(12)
N1 Cd1 N3 76.77(12)
N10 Cd2 N9 72.23(16)
N10 Cd2 N8 101.84(16)
N9 Cd2 N8 132.07(14)
N10 Cd2 N11 127.38(14)
N9 Cd2 N11 76.79(13)
N8 Cd2 N11 130.27(14)
N10 Cd2 N7 134.78(14)
N9 Cd2 N7 80.53(13)
N8 Cd2 N7 70.95(14)
N11 Cd2 N7 77.87(13)
N10 Cd2 N12 96.93(14)
N9 Cd2 N12 128.54(13)
N8 Cd2 N12 99.25(14)
N11 Cd2 N12 71.11(13)
N7 Cd2 N12 128.15(13)
O3 Cl1 O5 114.3(4)
O3 Cl1 O4 109.5(4)
O5 Cl1 O4 105.3(3)
O3 Cl1 O6 107.6(3)
O5 Cl1 O6 109.9(3)
O4 Cl1 O6 110.2(4)
O9 Cl2 O10 111.2(3)
O9 Cl2 O7 108.9(2)
O10 Cl2 O7 109.2(2)
O9 Cl2 O8 109.4(3)
O10 Cl2 O8 108.5(2)
O7 Cl2 O8 109.6(3)
O12 Cl3 O14 110.9(3)
O12 Cl3 O13 111.0(3)
O14 Cl3 O13 107.9(3)
O12 Cl3 O11 111.5(3)
O14 Cl3 O11 109.6(4)
O13 Cl3 O11 105.7(3)
O18 Cl4 O15 108.5(3)
O18 Cl4 O16 109.0(3)
O15 Cl4 O16 108.0(3)
O18 Cl4 O17 109.1(2)
O15 Cl4 O17 112.0(3)
O16 Cl4 O17 110.2(3)

loop_
_geom_bond_atom_site_label_1
_geom_bond_atom_site_label_2
_geom_bond_distance
C1 O1 1.415(5)
C1 C12 1.541(6)
C1 C22 1.543(6)
C1 C2 1.555(6)
C2 N1 1.339(5)
C2 C3 1.386(6)
C3 C4 1.382(6)
C3 H3 0.9300
C4 C5 1.380(6)
C4 H4 0.9300
C5 C6 1.383(6)
C5 H5 0.9300
C6 N1 1.352(5)
C6 C7 1.490(6)
C7 N2 1.343(5)
C7 C8 1.393(6)
C8 C9 1.377(7)
C8 H8 0.9300
C9 C10 1.377(7)
C9 H9 0.9300
C10 C11 1.373(6)
C10 H10 0.9300
C11 N2 1.345(6)
C11 H11 0.9300
C12 N3 1.341(5)
C12 C13 1.379(6)
C13 C14 1.370(7)
C13 H13 0.9300
C14 C15 1.381(7)
C14 H14 0.9300
C15 C16 1.392(6)
C15 H15 0.9300
C16 N3 1.351(6)
C16 C17 1.482(6)
C17 N4 1.341(5)
C17 C18 1.386(6)
C18 C19 1.384(7)
C18 H18 0.9300
C19 C20 1.372(7)
C19 H19 0.9300
C20 C21 1.386(6)
C20 H20 0.9300
C21 N4 1.339(6)
C21 H21 0.9300
C22 N5 1.345(5)
C22 C23 1.380(6)
C23 C24 1.380(7)
C23 H23 0.9300
C24 C25 1.377(7)
C24 H24 0.9300
C25 C26 1.397(6)
C25 H25 0.9300
C26 N5 1.341(6)
C26 C27 1.490(6)
C27 N6 1.339(5)
C27 C28 1.385(6)
C28 C29 1.379(7)
C28 H28 0.9300
C29 C30 1.360(7)
C29 H29 0.9300
C30 C31 1.382(6)
C30 H30 0.9300
C31 N6 1.343(6)
C31 H31 0.9300
C32 O2 1.418(5)
C32 C43 1.535(7)
C32 C33 1.538(7)
C32 C73 1.541(7)
C33 N7 1.340(6)
C33 C34 1.382(6)
C34 C35 1.388(7)
C34 H34 0.9300
C35 C36 1.365(7)
C35 H35 0.9300
C36 C37 1.389(7)
C36 H36 0.9300
C37 N7 1.354(6)
C37 C38 1.473(7)
C38 N8 1.357(7)
C38 C39 1.397(7)
C39 C40 1.363(9)
C39 H39 0.9300
C40 C41 1.386(10)
C40 H40 0.9300
C41 C42 1.395(9)
C41 H41 0.9300
C42 N8 1.325(6)
C42 H42 0.9300
C43 N9 1.321(6)
C43 C44 1.412(7)
C44 C45 1.368(9)
C44 H44 0.9300
C45 C46 1.359(10)
C45 H45 0.9300
C46 C47 1.390(8)
C46 H46 0.9300
C47 N9 1.344(6)
C47 C48 1.486(8)
C48 N10 1.335(7)
C48 C49 1.414(8)
C49 C50 1.411(10)
C49 H49 0.9300
C50 C51 1.304(10)
C50 H50 0.9300
C51 C52 1.384(9)
C51 H51 0.9300
C52 N10 1.331(7)
C52 H52 0.9300
C53 C54 1.359(7)
C53 C73 1.382(6)
C53 H53 0.9300
C54 C55 1.382(7)
C54 H54 0.9300
C55 C56 1.410(6)
C55 H55 0.9300
C56 N11 1.325(6)
C56 C57 1.481(6)
C57 N12 1.355(6)
C57 C58 1.386(6)
C58 C59 1.368(7)
C58 H58 0.9300
C59 C60 1.366(7)
C59 H59 0.9300
C60 C61 1.388(7)
C60 H60 0.9300
C61 N12 1.334(6)
C61 H61 0.9300
C62 O19 1.421(6)
C62 H62D 0.9600
C62 H62E 0.9600
C62 H62F 0.9600
C63 O20 1.406(7)
C63 H62A 0.9600
C63 H62B 0.9600
C63 H62C 0.9600
C64 O21 1.399(7)
C64 H63A 0.9600
C64 H63B 0.9600
C64 H63C 0.9600
C65 O22 1.369(11)
C65 H64A 0.9600
C65 H64B 0.9600
C65 H64C 0.9600
C73 N11 1.348(5)
N1 Cd1 2.349(3)
N2 Cd1 2.344(4)
N3 Cd1 2.358(3)
N4 Cd1 2.320(4)
N5 Cd1 2.311(3)
N6 Cd1 2.307(4)
N7 Cd2 2.347(4)
N8 Cd2 2.337(4)
N9 Cd2 2.314(4)
N10 Cd2 2.287(4)
N11 Cd2 2.338(4)
N12 Cd2 2.347(4)
O1 H1 0.8200
O2 H2 0.8200
O3 Cl1 1.378(4)
O4 Cl1 1.401(5)
O5 Cl1 1.391(5)
O6 Cl1 1.424(4)
O7 Cl2 1.433(3)
O8 Cl2 1.442(4)
O9 Cl2 1.419(4)
O10 Cl2 1.431(4)
O11 Cl3 1.431(5)
O12 Cl3 1.406(5)
O13 Cl3 1.418(4)
O14 Cl3 1.418(4)
O15 Cl4 1.421(4)
O16 Cl4 1.422(4)
O17 Cl4 1.425(4)
O18 Cl4 1.420(4)
O19 H19A 0.8200
O20 H20A 0.8200
O21 H21A 0.8200
O22 H22 0.8200

loop_
_geom_torsion_atom_site_label_1
_geom_torsion_atom_site_label_2
_geom_torsion_atom_site_label_3
_geom_torsion_atom_site_label_4
_geom_torsion
O1 C1 C2 N1 173.9(4)
C12 C1 C2 N1 59.4(5)
C22 C1 C2 N1 -63.5(5)
O1 C1 C2 C3 -5.0(6)
C12 C1 C2 C3 -119.5(4)
C22 C1 C2 C3 117.5(4)
N1 C2 C3 C4 -0.4(7)
C1 C2 C3 C4 178.6(4)
C2 C3 C4 C5 -0.3(7)
C3 C4 C5 C6 1.1(7)
C4 C5 C6 N1 -1.3(7)
C4 C5 C6 C7 179.8(4)
N1 C6 C7 N2 -5.6(6)
C5 C6 C7 N2 173.4(4)
N1 C6 C7 C8 174.6(4)
C5 C6 C7 C8 -6.4(7)
N2 C7 C8 C9 0.2(7)
C6 C7 C8 C9 180.0(5)
C7 C8 C9 C10 -2.7(8)
C8 C9 C10 C11 2.9(8)
C9 C10 C11 N2 -0.6(8)
O1 C1 C12 N3 177.9(4)
C22 C1 C12 N3 59.8(5)
C2 C1 C12 N3 -64.8(5)
O1 C1 C12 C13 -2.7(6)
C22 C1 C12 C13 -120.8(5)
C2 C1 C12 C13 114.6(5)
N3 C12 C13 C14 -2.7(7)
C1 C12 C13 C14 177.9(4)
C12 C13 C14 C15 2.3(8)
C13 C14 C15 C16 -0.5(7)
C14 C15 C16 N3 -0.9(7)
C14 C15 C16 C17 179.5(4)
N3 C16 C17 N4 -0.5(6)
C15 C16 C17 N4 179.2(4)
N3 C16 C17 C18 178.3(4)
C15 C16 C17 C18 -2.0(7)
N4 C17 C18 C19 -0.9(8)
C16 C17 C18 C19 -179.7(5)
C17 C18 C19 C20 -0.5(8)
C18 C19 C20 C21 0.5(8)
C19 C20 C21 N4 0.8(8)
O1 C1 C22 N5 173.3(4)
C12 C1 C22 N5 -71.6(5)
C2 C1 C22 N5 51.2(5)
O1 C1 C22 C23 -7.1(6)
C12 C1 C22 C23 107.9(5)
C2 C1 C22 C23 -129.3(4)
N5 C22 C23 C24 -1.3(7)
C1 C22 C23 C24 179.2(4)
C22 C23 C24 C25 -0.1(7)
C23 C24 C25 C26 0.5(7)
C24 C25 C26 N5 0.5(7)
C24 C25 C26 C27 179.5(4)
N5 C26 C27 N6 12.7(6)
C25 C26 C27 N6 -166.4(4)
N5 C26 C27 C28 -165.8(4)
C25 C26 C27 C28 15.1(7)
N6 C27 C28 C29 -0.9(7)
C26 C27 C28 C29 177.6(4)
C27 C28 C29 C30 1.4(7)
C28 C29 C30 C31 -0.6(7)
C29 C30 C31 N6 -0.9(7)
O2 C32 C33 N7 -170.2(4)
C43 C32 C33 N7 68.8(5)
C73 C32 C33 N7 -55.8(6)
O2 C32 C33 C34 9.8(7)
C43 C32 C33 C34 -111.2(5)
C73 C32 C33 C34 124.2(5)
N7 C33 C34 C35 -2.4(8)
C32 C33 C34 C35 177.7(5)
C33 C34 C35 C36 1.4(8)
C34 C35 C36 C37 0.7(8)
C35 C36 C37 N7 -2.0(7)
C35 C36 C37 C38 178.5(5)
N7 C37 C38 N8 -18.4(6)
C36 C37 C38 N8 161.2(5)
N7 C37 C38 C39 160.6(5)
C36 C37 C38 C39 -19.8(7)
N8 C38 C39 C40 -2.2(8)
C37 C38 C39 C40 178.8(5)
C38 C39 C40 C41 -1.3(10)
C39 C40 C41 C42 2.9(11)
C40 C41 C42 N8 -1.1(11)
O2 C32 C43 N9 177.9(4)
C33 C32 C43 N9 -61.3(5)
C73 C32 C43 N9 63.2(5)
O2 C32 C43 C44 -2.5(6)
C33 C32 C43 C44 118.3(5)
C73 C32 C43 C44 -117.2(5)
N9 C43 C44 C45 2.1(8)
C32 C43 C44 C45 -177.5(5)
C43 C44 C45 C46 -2.7(9)
C44 C45 C46 C47 0.5(9)
C45 C46 C47 N9 2.5(8)
C45 C46 C47 C48 -176.4(5)
N9 C47 C48 N10 5.4(7)
C46 C47 C48 N10 -175.7(5)
N9 C47 C48 C49 -174.6(5)
C46 C47 C48 C49 4.4(8)
N10 C48 C49 C50 -1.4(8)
C47 C48 C49 C50 178.6(5)
C48 C49 C50 C51 1.3(10)
C49 C50 C51 C52 -1.1(11)
C50 C51 C52 N10 1.0(10)
C73 C53 C54 C55 1.7(8)
C53 C54 C55 C56 -2.4(8)
C54 C55 C56 N11 1.1(7)
C54 C55 C56 C57 -179.6(4)
N11 C56 C57 N12 -16.3(6)
C55 C56 C57 N12 164.4(4)
N11 C56 C57 C58 163.8(4)
C55 C56 C57 C58 -15.5(7)
N12 C57 C58 C59 -0.8(7)
C56 C57 C58 C59 179.1(4)
C57 C58 C59 C60 -1.1(8)
C58 C59 C60 C61 1.8(8)
C59 C60 C61 N12 -0.8(8)
C54 C53 C73 N11 0.5(7)
C54 C53 C73 C32 -178.4(5)
O2 C32 C73 N11 -173.7(4)
C43 C32 C73 N11 -55.8(5)
C33 C32 C73 N11 69.0(5)
O2 C32 C73 C53 5.2(6)
C43 C32 C73 C53 123.2(5)
C33 C32 C73 C53 -112.1(5)
C3 C2 N1 C6 0.1(6)
C1 C2 N1 C6 -178.8(4)
C3 C2 N1 Cd1 -174.7(3)
C1 C2 N1 Cd1 6.3(5)
C5 C6 N1 C2 0.7(6)
C7 C6 N1 C2 179.7(4)
C5 C6 N1 Cd1 175.9(3)
C7 C6 N1 Cd1 -5.2(5)
C8 C7 N2 C11 2.1(7)
C6 C7 N2 C11 -177.7(4)
C8 C7 N2 Cd1 -166.7(4)
C6 C7 N2 Cd1 13.5(5)
C10 C11 N2 C7 -1.9(7)
C10 C11 N2 Cd1 166.0(4)
C13 C12 N3 C16 1.3(6)
C1 C12 N3 C16 -179.3(4)
C13 C12 N3 Cd1 -176.2(3)
C1 C12 N3 Cd1 3.2(5)
C15 C16 N3 C12 0.5(6)
C17 C16 N3 C12 -179.8(4)
C15 C16 N3 Cd1 178.2(3)
C17 C16 N3 Cd1 -2.1(5)
C20 C21 N4 C17 -2.2(7)
C20 C21 N4 Cd1 175.7(4)
C18 C17 N4 C21 2.2(7)
C16 C17 N4 C21 -179.0(4)
C18 C17 N4 Cd1 -175.8(3)
C16 C17 N4 Cd1 3.0(5)
C25 C26 N5 C22 -1.9(6)
C27 C26 N5 C22 179.0(4)
C25 C26 N5 Cd1 165.9(3)
C27 C26 N5 Cd1 -13.2(5)
C23 C22 N5 C26 2.3(6)
C1 C22 N5 C26 -178.1(4)
C23 C22 N5 Cd1 -164.5(3)
C1 C22 N5 Cd1 15.0(5)
C28 C27 N6 C31 -0.5(6)
C26 C27 N6 C31 -179.0(4)
C28 C27 N6 Cd1 173.0(3)
C26 C27 N6 Cd1 -5.4(5)
C30 C31 N6 C27 1.4(7)
C30 C31 N6 Cd1 -171.5(3)
C34 C33 N7 C37 1.2(7)
C32 C33 N7 C37 -178.9(4)
C34 C33 N7 Cd2 168.2(4)
C32 C33 N7 Cd2 -11.8(6)
C36 C37 N7 C33 1.0(7)
C38 C37 N7 C33 -179.4(4)
C36 C37 N7 Cd2 -166.7(4)
C38 C37 N7 Cd2 12.9(5)
C41 C42 N8 C38 -2.4(9)
C41 C42 N8 Cd2 165.3(5)
C39 C38 N8 C42 4.0(7)
C37 C38 N8 C42 -176.9(5)
C39 C38 N8 Cd2 -164.5(4)
C37 C38 N8 Cd2 14.5(5)
C44 C43 N9 C47 0.8(7)
C32 C43 N9 C47 -179.6(4)
C44 C43 N9 Cd2 179.0(3)
C32 C43 N9 Cd2 -1.4(6)
C46 C47 N9 C43 -3.1(7)
C48 C47 N9 C43 175.8(4)
C46 C47 N9 Cd2 178.5(4)
C48 C47 N9 Cd2 -2.6(5)
C51 C52 N10 C48 -1.1(8)
C51 C52 N10 Cd2 -173.7(5)
C49 C48 N10 C52 1.3(8)
C47 C48 N10 C52 -178.7(5)
C49 C48 N10 Cd2 174.5(4)
C47 C48 N10 Cd2 -5.5(6)
C55 C56 N11 C73 0.9(6)
C57 C56 N11 C73 -178.3(4)
C55 C56 N11 Cd2 -172.5(3)
C57 C56 N11 Cd2 8.2(5)
C53 C73 N11 C56 -1.8(7)
C32 C73 N11 C56 177.2(4)
C53 C73 N11 Cd2 171.4(3)
C32 C73 N11 Cd2 -9.7(5)
C60 C61 N12 C57 -1.0(7)
C60 C61 N12 Cd2 163.7(4)
C58 C57 N12 C61 1.8(6)
C56 C57 N12 C61 -178.1(4)
C58 C57 N12 Cd2 -164.3(3)
C56 C57 N12 Cd2 15.8(5)
C27 N6 Cd1 N5 -0.9(3)
C31 N6 Cd1 N5 172.2(4)
C27 N6 Cd1 N4 128.4(3)
C31 N6 Cd1 N4 -58.6(4)
C27 N6 Cd1 N2 -133.9(3)
C31 N6 Cd1 N2 39.1(4)
C27 N6 Cd1 N1 -59.6(3)
C31 N6 Cd1 N1 113.4(3)
C27 N6 Cd1 N3 52.4(4)
C31 N6 Cd1 N3 -134.5(3)
C26 N5 Cd1 N6 7.7(3)
C22 N5 Cd1 N6 175.1(3)
C26 N5 Cd1 N4 -84.6(3)
C22 N5 Cd1 N4 82.7(4)
C26 N5 Cd1 N2 97.1(3)
C22 N5 Cd1 N2 -95.6(3)
C26 N5 Cd1 N1 143.6(3)
C22 N5 Cd1 N1 -49.1(3)
C26 N5 Cd1 N3 -137.9(3)
C22 N5 Cd1 N3 29.4(3)
C21 N4 Cd1 N6 44.5(4)
C17 N4 Cd1 N6 -137.6(3)
C21 N4 Cd1 N5 122.4(3)
C17 N4 Cd1 N5 -59.6(4)
C21 N4 Cd1 N2 -58.8(4)
C17 N4 Cd1 N2 119.2(3)
C21 N4 Cd1 N1 -127.3(3)
C17 N4 Cd1 N1 50.6(4)
C21 N4 Cd1 N3 179.1(4)
C17 N4 Cd1 N3 -3.0(3)
C7 N2 Cd1 N6 113.9(3)
C11 N2 Cd1 N6 -54.1(4)
C7 N2 Cd1 N5 37.2(4)
C11 N2 Cd1 N5 -130.8(3)
C7 N2 Cd1 N4 -141.6(3)
C11 N2 Cd1 N4 50.5(4)
C7 N2 Cd1 N1 -11.7(3)
C11 N2 Cd1 N1 -179.6(4)
C7 N2 Cd1 N3 -71.3(3)
C11 N2 Cd1 N3 120.8(4)
C2 N1 Cd1 N6 93.5(3)
C6 N1 Cd1 N6 -81.5(3)
C2 N1 Cd1 N5 37.1(3)
C6 N1 Cd1 N5 -137.9(3)
C2 N1 Cd1 N4 -96.5(3)
C6 N1 Cd1 N4 88.5(3)
C2 N1 Cd1 N2 -176.3(4)
C6 N1 Cd1 N2 8.7(3)
C2 N1 Cd1 N3 -45.2(3)
C6 N1 Cd1 N3 139.8(3)
C12 N3 Cd1 N6 -90.4(4)
C16 N3 Cd1 N6 91.9(3)
C12 N3 Cd1 N5 -39.5(3)
C16 N3 Cd1 N5 142.8(3)
C12 N3 Cd1 N4 -179.7(4)
C16 N3 Cd1 N4 2.7(3)
C12 N3 Cd1 N2 96.9(3)
C16 N3 Cd1 N2 -80.7(3)
C12 N3 Cd1 N1 40.3(3)
C16 N3 Cd1 N1 -137.4(3)
C52 N10 Cd2 N9 175.8(5)
C48 N10 Cd2 N9 3.1(3)
C52 N10 Cd2 N8 -53.6(4)
C48 N10 Cd2 N8 133.8(4)
C52 N10 Cd2 N11 118.9(4)
C48 N10 Cd2 N11 -53.8(4)
C52 N10 Cd2 N7 -128.4(4)
C48 N10 Cd2 N7 58.9(4)
C52 N10 Cd2 N12 47.5(4)
C48 N10 Cd2 N12 -125.2(4)
C43 N9 Cd2 N10 -178.4(4)
C47 N9 Cd2 N10 -0.1(3)
C43 N9 Cd2 N8 91.5(4)
C47 N9 Cd2 N8 -90.2(4)
C43 N9 Cd2 N11 -41.5(4)
C47 N9 Cd2 N11 136.8(3)
C43 N9 Cd2 N7 38.1(4)
C47 N9 Cd2 N7 -143.6(3)
C43 N9 Cd2 N12 -93.8(4)
C47 N9 Cd2 N12 84.5(4)
C42 N8 Cd2 N10 52.7(5)
C38 N8 Cd2 N10 -139.3(3)
C42 N8 Cd2 N9 129.3(4)
C38 N8 Cd2 N9 -62.6(4)
C42 N8 Cd2 N11 -119.5(4)
C38 N8 Cd2 N11 48.6(4)
C42 N8 Cd2 N7 -173.8(5)
C38 N8 Cd2 N7 -5.7(3)
C42 N8 Cd2 N12 -46.5(5)
C38 N8 Cd2 N12 121.6(3)
C56 N11 Cd2 N10 -84.4(3)
C73 N11 Cd2 N10 102.3(4)
C56 N11 Cd2 N9 -139.4(3)
C73 N11 Cd2 N9 47.3(3)
C56 N11 Cd2 N8 85.9(3)
C73 N11 Cd2 N8 -87.4(4)
C56 N11 Cd2 N7 137.7(3)
C73 N11 Cd2 N7 -35.7(3)
C56 N11 Cd2 N12 -0.2(3)
C73 N11 Cd2 N12 -173.5(4)
C33 N7 Cd2 N10 -83.7(4)
C37 N7 Cd2 N10 83.7(4)
C33 N7 Cd2 N9 -30.7(4)
C37 N7 Cd2 N9 136.7(3)
C33 N7 Cd2 N8 -171.6(4)
C37 N7 Cd2 N8 -4.2(3)
C33 N7 Cd2 N11 47.7(4)
C37 N7 Cd2 N11 -144.9(3)
C33 N7 Cd2 N12 101.6(4)
C37 N7 Cd2 N12 -91.1(3)
C61 N12 Cd2 N10 -46.5(4)
C57 N12 Cd2 N10 118.8(3)
C61 N12 Cd2 N9 -119.3(4)
C57 N12 Cd2 N9 46.0(4)
C61 N12 Cd2 N8 56.7(4)
C57 N12 Cd2 N8 -138.0(3)
C61 N12 Cd2 N11 -173.7(4)
C57 N12 Cd2 N11 -8.5(3)
C61 N12 Cd2 N7 129.7(4)
C57 N12 Cd2 N7 -65.0(3)
